data_2231815
loop_
_publ_author_name
'Prabhakaran, Panchami'
'Puranik, Vedavati G.'
'Sanjayan, Gangadhar J.'

_publ_section_title
;
 1,8-Bis(4-methoxy-3-nitrophenyl)naphthalene
;
_journal_coeditor_code BT5623
_journal_issue 10
_journal_name_full 'Acta Crystallographica Section E'
_journal_page_first o2630
_journal_paper_doi 10.1107/S1600536811036567
_journal_volume 67
_journal_year 2011
_chemical_formula_iupac 'C24 H18 N2 O6'
_chemical_formula_moiety 'C24 H18 N2 O6'
_chemical_formula_sum 'C24 H18 N2 O6'
_chemical_formula_weight 430.40
_chemical_melting_point 494
_chemical_name_systematic
;
1,8-Bis-(4-methoxy-3-nitrophenyl)naphthalene
;
_space_group_IT_number 110
_symmetry_cell_setting tetragonal
_symmetry_space_group_name_Hall 'I 4bw -2c'
_symmetry_space_group_name_H-M 'I 41 c d'
_atom_sites_solution_hydrogens geom
_atom_sites_solution_primary direct
_atom_sites_solution_secondary difmap
_audit_creation_method SHELXL-97
_cell_angle_alpha 90.00
_cell_angle_beta 90.00
_cell_angle_gamma 90.00
_cell_formula_units_Z 8
_cell_length_a 13.3038(9)
_cell_length_b 13.3038(9)
_cell_length_c 22.7868(11)
_cell_measurement_reflns_used 4285
_cell_measurement_temperature 293(2)
_cell_measurement_theta_max 27.52
_cell_measurement_theta_min 2.81
_cell_volume 4033.1(4)
_computing_cell_refinement 'SAINT (Bruker, 2003)'
_computing_data_collection 'SMART (Bruker, 2003)'
_computing_data_reduction 'SAINT (Bruker, 2003)'
_computing_molecular_graphics 'PyMOL (DeLano, 2004)'
_computing_publication_material 'SHELXTL (Sheldrick, 2008)'
_computing_structure_refinement 'SHELXL97 (Sheldrick, 2008)'
_computing_structure_solution 'SHELXS97 (Sheldrick, 2008)'
_diffrn_ambient_temperature 293(2)
_diffrn_measured_fraction_theta_full 1.000
_diffrn_measured_fraction_theta_max 1.000
_diffrn_measurement_device 'Bruker Smart APEX'
_diffrn_measurement_device_type 'Bruker SMART CCD area-detector'
_diffrn_measurement_method 'Omega Scan'
_diffrn_radiation_monochromator graphite
_diffrn_radiation_source 'fine-focus sealed tube'
_diffrn_radiation_type MoK\a
_diffrn_radiation_wavelength 0.71073
_diffrn_reflns_av_R_equivalents 0.0226
_diffrn_reflns_av_sigmaI/netI 0.0180
_diffrn_reflns_limit_h_max 16
_diffrn_reflns_limit_h_min -12
_diffrn_reflns_limit_k_max 14
_diffrn_reflns_limit_k_min -16
_diffrn_reflns_limit_l_max 27
_diffrn_reflns_limit_l_min -25
_diffrn_reflns_number 9753
_diffrn_reflns_theta_full 25.48
_diffrn_reflns_theta_max 25.48
_diffrn_reflns_theta_min 2.81
_exptl_absorpt_coefficient_mu 0.103
_exptl_absorpt_correction_T_max 0.9881
_exptl_absorpt_correction_T_min 0.9647
_exptl_absorpt_correction_type multi-scan
_exptl_absorpt_process_details '(SADABS; Bruker, 2003)'
_exptl_crystal_colour yellow
_exptl_crystal_density_diffrn 1.418
_exptl_crystal_density_method 'not measured'
_exptl_crystal_description needle
_exptl_crystal_F_000 1792
_exptl_crystal_size_max 0.35
_exptl_crystal_size_mid 0.24
_exptl_crystal_size_min 0.12
_refine_diff_density_max 0.186
_refine_diff_density_min -0.197
_refine_ls_extinction_method none
_refine_ls_goodness_of_fit_ref 1.071
_refine_ls_hydrogen_treatment refU
_refine_ls_matrix_type full
_refine_ls_number_parameters 156
_refine_ls_number_reflns 959
_refine_ls_number_restraints 1
_refine_ls_restrained_S_all 1.070
_refine_ls_R_factor_all 0.0394
_refine_ls_R_factor_gt 0.0348
_refine_ls_shift/su_max 0.001
_refine_ls_shift/su_mean 0.000
_refine_ls_structure_factor_coef Fsqd
_refine_ls_weighting_details 'calc w=1/[\s^2^(Fo^2^)+(0.0507P)^2^+0.8056P] where P=(Fo^2^+2Fc^2^)/3'
_refine_ls_weighting_scheme calc
_refine_ls_wR_factor_gt 0.0850
_refine_ls_wR_factor_ref 0.0875
_reflns_number_gt 918
_reflns_number_total 959
_reflns_threshold_expression I>2\s(I)
_cod_data_source_file bt5623.cif
_cod_data_source_block I
_cod_original_cell_volume 4033.1(6)
_cod_database_code 2231815
_cod_database_fobs_code 2231815

loop_
_symmetry_equiv_pos_as_xyz
'x, y, z'
'-x+1/2, -y+1/2, z+1/2'
'-y, x+1/2, z+1/4'
'y+1/2, -x, z+3/4'
'x, -y, z+1/2'
'-x+1/2, y+1/2, z'
'-y, -x+1/2, z+3/4'
'y+1/2, x, z+1/4'
'x+1/2, y+1/2, z+1/2'
'-x+1, -y+1, z+1'
'-y+1/2, x+1, z+3/4'
'y+1, -x+1/2, z+5/4'
'x+1/2, -y+1/2, z+1'
'-x+1, y+1, z+1/2'
'-y+1/2, -x+1, z+5/4'
'y+1, x+1/2, z+3/4'

loop_
_atom_site_type_symbol
_atom_site_label
_atom_site_fract_x
_atom_site_fract_y
_atom_site_fract_z
_atom_site_U_iso_or_equiv
_atom_site_adp_type
_atom_site_calc_flag
_atom_site_refinement_flags
_atom_site_occupancy
_atom_site_symmetry_multiplicity
N N1 0.82311(12) 0.58354(11) 0.35152(7) 0.0469(4) Uani d . 1 1
O O2 0.76244(14) 0.63612(12) 0.32705(7) 0.0833(6) Uani d . 1 1
O O3 0.85433(18) 0.60222(14) 0.40005(7) 0.0931(7) Uani d . 1 1
O O4 0.86899(11) 0.40341(10) 0.40686(6) 0.0546(4) Uani d . 1 1
C C1 0.92726(13) 0.43673(14) 0.16094(8) 0.0426(4) Uani d . 1 1
C C2 0.86451(15) 0.37792(16) 0.12783(10) 0.0533(5) Uani d . 1 1
H H2 0.8188 0.3365 0.1470 0.057(6) Uiso calc R 1 1
C C3 0.86637(18) 0.37761(19) 0.06630(10) 0.0624(6) Uani d . 1 1
H H3 0.8232 0.3362 0.0452 0.054(6) Uiso calc R 1 1
C C4 1.06781(17) 0.56135(18) 0.03803(9) 0.0603(6) Uani d . 1 1
H H4 1.0675 0.5600 -0.0028 0.052(6) Uiso calc R 1 1
C C5 1.0000 0.5000 0.06919(11) 0.0483(6) Uani d S 1 2
C C6 1.0000 0.5000 0.13242(11) 0.0416(5) Uani d S 1 2
C C7 0.91362(12) 0.42884(13) 0.22606(7) 0.0398(4) Uani d . 1 1
C C8 0.87701(11) 0.50813(12) 0.25959(7) 0.0373(4) Uani d . 1 1
H H8 0.8617 0.5689 0.2416 0.033(4) Uiso calc R 1 1
C C9 0.86311(12) 0.49760(12) 0.31946(7) 0.0384(4) Uani d . 1 1
C C10 0.88427(12) 0.40744(13) 0.34828(8) 0.0417(4) Uani d . 1 1
C C11 0.91814(14) 0.32758(13) 0.31419(9) 0.0460(4) Uani d . 1 1
H H11 0.9317 0.2660 0.3318 0.056(5) Uiso calc R 1 1
C C12 0.93181(13) 0.33873(14) 0.25471(8) 0.0455(4) Uani d . 1 1
H H12 0.9540 0.2839 0.2330 0.042(5) Uiso calc R 1 1
C C13 0.89059(19) 0.31077(18) 0.43594(9) 0.0624(6) Uani d . 1 1
H H13A 0.8490 0.2585 0.4200 0.069(7) Uiso calc R 1 1
H H13B 0.8772 0.3177 0.4771 0.083(8) Uiso calc R 1 1
H H13C 0.9601 0.2938 0.4302 0.067(6) Uiso calc R 1 1

loop_
_atom_site_aniso_label
_atom_site_aniso_U_11
_atom_site_aniso_U_22
_atom_site_aniso_U_33
_atom_site_aniso_U_12
_atom_site_aniso_U_13
_atom_site_aniso_U_23
N1 0.0583(9) 0.0482(8) 0.0342(8) 0.0077(7) -0.0010(7) 0.0013(6)
O2 0.1003(13) 0.0813(11) 0.0682(11) 0.0486(10) -0.0270(10) -0.0212(9)
O3 0.1602(18) 0.0772(12) 0.0417(10) 0.0396(12) -0.0298(11) -0.0138(8)
O4 0.0720(9) 0.0572(8) 0.0347(7) 0.0103(6) 0.0072(6) 0.0128(6)
C1 0.0463(9) 0.0471(9) 0.0345(9) 0.0074(7) -0.0020(7) -0.0019(7)
C2 0.0553(11) 0.0579(12) 0.0467(10) 0.0007(9) -0.0051(10) -0.0060(9)
C3 0.0673(13) 0.0728(14) 0.0470(12) 0.0058(10) -0.0176(11) -0.0178(10)
C4 0.0719(13) 0.0799(15) 0.0292(9) 0.0164(12) 0.0086(9) 0.0108(10)
C5 0.0563(15) 0.0583(15) 0.0305(14) 0.0153(11) 0.000 0.000
C6 0.0476(13) 0.0499(13) 0.0274(11) 0.0130(11) 0.000 0.000
C7 0.0386(8) 0.0464(10) 0.0343(9) -0.0015(7) -0.0013(7) 0.0012(7)
C8 0.0370(8) 0.0414(8) 0.0335(8) 0.0013(6) -0.0048(7) 0.0050(7)
C9 0.0377(8) 0.0433(9) 0.0342(9) 0.0009(6) -0.0013(7) -0.0010(7)
C10 0.0416(9) 0.0457(9) 0.0380(9) 0.0016(7) 0.0002(8) 0.0064(7)
C11 0.0541(10) 0.0381(9) 0.0457(11) 0.0020(7) 0.0009(8) 0.0097(7)
C12 0.0506(10) 0.0417(9) 0.0442(10) 0.0015(7) 0.0005(8) -0.0036(8)
C13 0.0770(15) 0.0650(13) 0.0452(13) 0.0061(11) 0.0006(10) 0.0205(10)

loop_
_atom_type_symbol
_atom_type_description
_atom_type_scat_dispersion_real
_atom_type_scat_dispersion_imag
_atom_type_scat_source
C C 0.0033 0.0016 'International Tables Vol C Tables 4.2.6.8 and 6.1.1.4'
H H 0.0000 0.0000 'International Tables Vol C Tables 4.2.6.8 and 6.1.1.4'
N N 0.0061 0.0033 'International Tables Vol C Tables 4.2.6.8 and 6.1.1.4'
O O 0.0106 0.0060 'International Tables Vol C Tables 4.2.6.8 and 6.1.1.4'

loop_
_geom_angle_atom_site_label_1
_geom_angle_atom_site_label_2
_geom_angle_atom_site_label_3
_geom_angle_site_symmetry_1
_geom_angle_site_symmetry_3
_geom_angle
O2 N1 O3 . . 122.34(16)
O2 N1 C9 . . 117.92(15)
O3 N1 C9 . . 119.67(16)
C10 O4 C13 . . 117.53(15)
C2 C1 C6 . . 119.70(18)
C2 C1 C7 . . 115.55(17)
C6 C1 C7 . . 124.75(16)
C1 C2 C3 . . 122.8(2)
C1 C2 H2 . . 118.6
C3 C2 H2 . . 118.6
C4 C3 C2 10_654 . 119.0(2)
C4 C3 H3 10_654 . 120.5
C2 C3 H3 . . 120.5
C3 C4 C5 10_654 . 121.4(2)
C3 C4 H4 10_654 . 119.3
C5 C4 H4 . . 119.3
C4 C5 C4 . 10_654 119.5(3)
C4 C5 C6 . . 120.27(13)
C4 C5 C6 10_654 . 120.27(13)
C1 C6 C1 10_654 . 126.3(2)
C1 C6 C5 10_654 . 116.87(11)
C1 C6 C5 . . 116.87(11)
C12 C7 C8 . . 117.29(15)
C12 C7 C1 . . 120.37(16)
C8 C7 C1 . . 122.23(15)
C9 C8 C7 . . 120.78(15)
C9 C8 H8 . . 119.6
C7 C8 H8 . . 119.6
C8 C9 C10 . . 121.58(15)
C8 C9 N1 . . 117.62(14)
C10 C9 N1 . . 120.79(15)
O4 C10 C11 . . 124.76(15)
O4 C10 C9 . . 117.93(15)
C11 C10 C9 . . 117.31(16)
C12 C11 C10 . . 120.71(17)
C12 C11 H11 . . 119.6
C10 C11 H11 . . 119.6
C11 C12 C7 . . 122.28(17)
C11 C12 H12 . . 118.9
C7 C12 H12 . . 118.9
O4 C13 H13A . . 109.5
O4 C13 H13B . . 109.5
H13A C13 H13B . . 109.5
O4 C13 H13C . . 109.5
H13A C13 H13C . . 109.5
H13B C13 H13C . . 109.5

loop_
_geom_bond_atom_site_label_1
_geom_bond_atom_site_label_2
_geom_bond_site_symmetry_2
_geom_bond_distance
N1 O2 . 1.205(2)
N1 O3 . 1.207(2)
N1 C9 . 1.457(2)
O4 C10 . 1.351(2)
O4 C13 . 1.428(3)
C1 C2 . 1.371(3)
C1 C6 . 1.438(2)
C1 C7 . 1.499(2)
C2 C3 . 1.402(3)
C2 H2 . 0.9300
C3 C4 10_654 1.357(3)
C3 H3 . 0.9300
C4 C3 10_654 1.357(3)
C4 C5 . 1.409(3)
C4 H4 . 0.9300
C5 C4 10_654 1.409(3)
C5 C6 . 1.441(3)
C6 C1 10_654 1.438(2)
C7 C12 . 1.386(3)
C7 C8 . 1.390(2)
C8 C9 . 1.384(2)
C8 H8 . 0.9300
C9 C10 . 1.396(2)
C10 C11 . 1.391(3)
C11 C12 . 1.376(3)
C11 H11 . 0.9300
C12 H12 . 0.9300
C13 H13A . 0.9600
C13 H13B . 0.9600
C13 H13C . 0.9600

loop_
_geom_torsion_atom_site_label_1
_geom_torsion_atom_site_label_2
_geom_torsion_atom_site_label_3
_geom_torsion_atom_site_label_4
_geom_torsion_site_symmetry_1
_geom_torsion_site_symmetry_4
_geom_torsion
C6 C1 C2 C3 . . -1.2(3)
C7 C1 C2 C3 . . 178.96(19)
C1 C2 C3 C4 . 10_654 -0.7(3)
C3 C4 C5 C4 10_654 10_654 179.3(2)
C3 C4 C5 C6 10_654 . -0.7(2)
C2 C1 C6 C1 . 10_654 -177.96(18)
C7 C1 C6 C1 . 10_654 1.86(12)
C2 C1 C6 C5 . . 2.04(18)
C7 C1 C6 C5 . . -178.14(12)
C4 C5 C6 C1 . 10_654 -1.12(13)
C4 C5 C6 C1 10_654 10_654 178.88(13)
C4 C5 C6 C1 . . 178.88(13)
C4 C5 C6 C1 10_654 . -1.12(13)
C2 C1 C7 C12 . . 63.6(2)
C6 C1 C7 C12 . . -116.24(17)
C2 C1 C7 C8 . . -112.50(19)
C6 C1 C7 C8 . . 67.7(2)
C12 C7 C8 C9 . . 2.3(2)
C1 C7 C8 C9 . . 178.49(14)
C7 C8 C9 C10 . . -0.6(2)
C7 C8 C9 N1 . . -179.13(15)
O2 N1 C9 C8 . . 34.9(2)
O3 N1 C9 C8 . . -142.0(2)
O2 N1 C9 C10 . . -143.71(18)
O3 N1 C9 C10 . . 39.4(3)
C13 O4 C10 C11 . . 0.9(3)
C13 O4 C10 C9 . . 179.84(18)
C8 C9 C10 O4 . . 179.78(15)
N1 C9 C10 O4 . . -1.7(2)
C8 C9 C10 C11 . . -1.2(2)
N1 C9 C10 C11 . . 177.28(16)
O4 C10 C11 C12 . . -179.82(18)
C9 C10 C11 C12 . . 1.3(3)
C10 C11 C12 C7 . . 0.5(3)
C8 C7 C12 C11 . . -2.3(3)
C1 C7 C12 C11 . . -178.55(17)
